data_4069693
loop_
_publ_author_name
'Zanardi, Alessandro'
'Mata, Jos\'e A.'
'Peris, Eduardo'

_publ_section_title
;
 Domino Approach to Benzofurans by the Sequential
 Sonogashira/Hydroalkoxylation Couplings Catalyzed by New
 N-Heterocyclic-Carbene-Palladium Complexes
;
_journal_issue 15
_journal_name_full Organometallics
_journal_page_first 4335
_journal_paper_doi 10.1021/om900358r
_journal_volume 28
_journal_year 2009
_chemical_formula_moiety 'C15 H19 Cl4 N5 Pd2'
_chemical_formula_sum 'C15 H19 Cl4 N5 Pd2'
_chemical_formula_weight 623.95
_space_group_IT_number 2
_symmetry_cell_setting triclinic
_symmetry_Int_Tables_number 2
_symmetry_space_group_name_Hall '-P 1'
_symmetry_space_group_name_H-M 'P -1'
_atom_sites_solution_hydrogens geom
_atom_sites_solution_primary direct
_atom_sites_solution_secondary difmap
_audit_creation_method SHELXL-97
_cell_angle_alpha 84.508(3)
_cell_angle_beta 80.142(2)
_cell_angle_gamma 88.531(3)
_cell_formula_units_Z 2
_cell_length_a 8.4373(10)
_cell_length_b 9.2156(11)
_cell_length_c 14.2393(17)
_cell_measurement_temperature 293(2)
_cell_volume 1085.8(2)
_computing_structure_refinement 'SHELXL-97 (Sheldrick, 1997)'
_computing_structure_solution 'SHELXS-97 (Sheldrick, 1990)'
_diffrn_ambient_temperature 293(2)
_diffrn_measured_fraction_theta_full 0.993
_diffrn_measured_fraction_theta_max 0.993
_diffrn_radiation_monochromator graphite
_diffrn_radiation_probe x-ray
_diffrn_radiation_type MoK\a
_diffrn_radiation_wavelength 0.71073
_diffrn_reflns_av_R_equivalents 0.0396
_diffrn_reflns_av_sigmaI/netI 0.1012
_diffrn_reflns_limit_h_max 10
_diffrn_reflns_limit_h_min -10
_diffrn_reflns_limit_k_max 8
_diffrn_reflns_limit_k_min -11
_diffrn_reflns_limit_l_max 15
_diffrn_reflns_limit_l_min -18
_diffrn_reflns_number 7277
_diffrn_reflns_theta_full 27.49
_diffrn_reflns_theta_max 27.49
_diffrn_reflns_theta_min 1.46
_diffrn_source 'fine-focus sealed tube'
_exptl_absorpt_coefficient_mu 2.158
_exptl_absorpt_correction_T_max 0.7818
_exptl_absorpt_correction_T_min 0.7105
_exptl_absorpt_correction_type empirical
_exptl_crystal_colour Yellow
_exptl_crystal_density_diffrn 1.909
_exptl_crystal_density_method 'not measured'
_exptl_crystal_description Prism
_exptl_crystal_F_000 608
_exptl_crystal_recrystallization_method CH2Cl2/n-hexanes
_exptl_crystal_size_max 0.17
_exptl_crystal_size_mid 0.16
_exptl_crystal_size_min 0.12
_refine_diff_density_max 1.080
_refine_diff_density_min -0.909
_refine_diff_density_rms 0.159
_refine_ls_extinction_method none
_refine_ls_goodness_of_fit_ref 1.029
_refine_ls_hydrogen_treatment constr
_refine_ls_matrix_type full
_refine_ls_number_parameters 235
_refine_ls_number_reflns 4930
_refine_ls_number_restraints 0
_refine_ls_restrained_S_all 1.029
_refine_ls_R_factor_all 0.1120
_refine_ls_R_factor_gt 0.0552
_refine_ls_shift/su_max 0.000
_refine_ls_shift/su_mean 0.000
_refine_ls_structure_factor_coef Fsqd
_refine_ls_weighting_details 'calc w=1/[\s^2^(Fo^2^)+(0.0474P)^2^+0.8907P] where P=(Fo^2^+2Fc^2^)/3'
_refine_ls_weighting_scheme calc
_refine_ls_wR_factor_gt 0.1051
_refine_ls_wR_factor_ref 0.1236
_reflns_number_gt 3042
_reflns_number_total 4930
_reflns_threshold_expression >2sigma(I)
_cod_data_source_file om900358r_si_001.cif
_cod_data_source_block Compound_1
_cod_database_code 4069693

loop_
_symmetry_equiv_pos_as_xyz
'x, y, z'
'-x, -y, -z'

loop_
_atom_site_label
_atom_site_type_symbol
_atom_site_fract_x
_atom_site_fract_y
_atom_site_fract_z
_atom_site_U_iso_or_equiv
_atom_site_adp_type
_atom_site_occupancy
_atom_site_symmetry_multiplicity
_atom_site_calc_flag
_atom_site_refinement_flags
Pd1 Pd 0.40254(6) 1.07731(6) -0.17044(4) 0.03044(17) Uani 1 1 d .
Cl1 Cl 0.2691(3) 1.1719(2) -0.03566(17) 0.0564(6) Uani 1 1 d .
N1 N 0.6133(7) 1.3341(6) -0.2511(4) 0.0314(14) Uani 1 1 d .
C1 C 0.4627(8) 1.2737(7) -0.2268(6) 0.0322(18) Uani 1 1 d .
Pd2 Pd 0.78422(6) 1.61193(6) -0.34011(4) 0.02877(17) Uani 1 1 d .
Cl2 Cl 0.5356(3) 0.9883(2) -0.30786(15) 0.0489(6) Uani 1 1 d .
N2 N 0.4531(7) 1.5006(6) -0.2966(4) 0.0307(14) Uani 1 1 d .
C2 C 0.6080(9) 1.4734(7) -0.2938(6) 0.0323(18) Uani 1 1 d .
Cl3 Cl 0.7297(3) 1.6117(3) -0.49284(16) 0.0558(6) Uani 1 1 d .
N3 N 0.3649(7) 1.3777(6) -0.2550(4) 0.0322(14) Uani 1 1 d .
C3 C 0.7602(9) 1.2571(8) -0.2310(6) 0.045(2) Uani 1 1 d .
H3A H 0.8528 1.3099 -0.2645 0.068 Uiso 1 1 calc R
H3B H 0.7624 1.1610 -0.2518 0.068 Uiso 1 1 calc R
H3C H 0.7616 1.2502 -0.1634 0.068 Uiso 1 1 calc R
Cl4 Cl 0.8393(2) 1.6042(2) -0.18765(15) 0.0435(5) Uani 1 1 d .
C4 C 0.3765(9) 1.6319(8) -0.3335(6) 0.045(2) Uani 1 1 d .
H4A H 0.2811 1.6532 -0.2895 0.067 Uiso 1 1 calc R
H4B H 0.3481 1.6172 -0.3944 0.067 Uiso 1 1 calc R
H4C H 0.4495 1.7120 -0.3411 0.067 Uiso 1 1 calc R
N4 N 0.3366(7) 0.8673(6) -0.1127(4) 0.0310(14) Uani 1 1 d .
C5 C 0.1911(8) 1.3729(9) -0.2487(6) 0.040(2) Uani 1 1 d .
H5A H 0.1658 1.3578 -0.3103 0.060 Uiso 1 1 calc R
H5B H 0.1443 1.4635 -0.2289 0.060 Uiso 1 1 calc R
H5C H 0.1486 1.2944 -0.2029 0.060 Uiso 1 1 calc R
N5 N 0.9670(7) 1.7639(6) -0.3864(5) 0.0381(16) Uani 1 1 d .
C6 C 0.4500(9) 0.7618(8) -0.1154(6) 0.040(2) Uani 1 1 d .
H6 H 0.5560 0.7850 -0.1414 0.048 Uiso 1 1 calc R
C7 C 0.4129(10) 0.6219(9) -0.0809(6) 0.045(2) Uani 1 1 d .
H7 H 0.4938 0.5514 -0.0815 0.054 Uiso 1 1 calc R
C8 C 0.2561(11) 0.5848(9) -0.0452(6) 0.049(2) Uani 1 1 d .
H8 H 0.2287 0.4889 -0.0233 0.058 Uiso 1 1 calc R
C9 C 0.1405(10) 0.6930(9) -0.0425(6) 0.049(2) Uani 1 1 d .
H9 H 0.0338 0.6715 -0.0172 0.059 Uiso 1 1 calc R
C10 C 0.1835(9) 0.8320(9) -0.0772(6) 0.044(2) Uani 1 1 d .
H10 H 0.1044 0.9043 -0.0763 0.053 Uiso 1 1 calc R
C11 C 1.0735(10) 1.7493(9) -0.4638(6) 0.050(2) Uani 1 1 d .
H11 H 1.0662 1.6690 -0.4976 0.059 Uiso 1 1 calc R
C12 C 1.1966(10) 1.8478(11) -0.4976(8) 0.063(3) Uani 1 1 d .
H12 H 1.2689 1.8342 -0.5533 0.076 Uiso 1 1 calc R
C13 C 1.2093(12) 1.9634(11) -0.4484(9) 0.073(4) Uani 1 1 d .
H13 H 1.2892 2.0321 -0.4704 0.088 Uiso 1 1 calc R
C14 C 1.1041(12) 1.9786(9) -0.3661(9) 0.068(3) Uani 1 1 d .
H14 H 1.1132 2.0554 -0.3296 0.081 Uiso 1 1 calc R
C15 C 0.9817(10) 1.8758(9) -0.3377(7) 0.055(3) Uani 1 1 d .
H15 H 0.9079 1.8871 -0.2823 0.066 Uiso 1 1 calc R

loop_
_atom_site_aniso_label
_atom_site_aniso_U_11
_atom_site_aniso_U_22
_atom_site_aniso_U_33
_atom_site_aniso_U_23
_atom_site_aniso_U_13
_atom_site_aniso_U_12
Pd1 0.0269(3) 0.0210(3) 0.0413(4) -0.0029(2) 0.0010(3) -0.0042(2)
Cl1 0.0654(15) 0.0433(13) 0.0564(15) -0.0176(11) 0.0082(12) 0.0018(10)
N1 0.026(3) 0.030(3) 0.039(4) 0.001(3) -0.011(3) -0.003(3)
C1 0.025(4) 0.022(4) 0.048(5) -0.004(3) 0.000(3) -0.003(3)
Pd2 0.0284(3) 0.0235(3) 0.0346(4) -0.0031(2) -0.0045(3) -0.0086(2)
Cl2 0.0573(13) 0.0361(11) 0.0465(13) -0.0069(9) 0.0140(10) -0.0119(9)
N2 0.033(3) 0.016(3) 0.044(4) 0.002(3) -0.011(3) -0.004(2)
C2 0.034(4) 0.018(4) 0.044(5) -0.003(3) -0.006(4) -0.002(3)
Cl3 0.0711(16) 0.0609(15) 0.0386(13) -0.0066(11) -0.0142(11) -0.0210(11)
N3 0.030(3) 0.023(3) 0.043(4) -0.004(3) -0.006(3) -0.003(3)
C3 0.030(4) 0.028(4) 0.076(7) 0.005(4) -0.011(4) 0.010(3)
Cl4 0.0403(11) 0.0526(13) 0.0395(12) -0.0056(9) -0.0106(9) -0.0032(9)
C4 0.047(5) 0.032(4) 0.060(6) 0.001(4) -0.025(4) 0.003(4)
N4 0.032(3) 0.028(3) 0.032(4) 0.000(3) -0.003(3) -0.009(3)
C5 0.021(4) 0.050(5) 0.049(5) -0.003(4) -0.006(4) -0.005(3)
N5 0.028(3) 0.031(4) 0.055(5) 0.004(3) -0.009(3) -0.009(3)
C6 0.038(5) 0.034(5) 0.046(5) -0.002(4) -0.001(4) 0.002(4)
C7 0.052(5) 0.034(5) 0.044(5) 0.003(4) -0.002(4) 0.007(4)
C8 0.071(6) 0.032(5) 0.040(5) 0.000(4) 0.000(4) -0.017(4)
C9 0.036(5) 0.051(6) 0.056(6) -0.010(4) 0.007(4) -0.014(4)
C10 0.028(4) 0.037(5) 0.063(6) -0.004(4) 0.002(4) 0.001(3)
C11 0.045(5) 0.050(5) 0.051(6) 0.007(4) -0.006(4) -0.011(4)
C12 0.036(5) 0.073(7) 0.069(7) 0.027(6) 0.005(5) -0.013(5)
C13 0.051(6) 0.051(7) 0.115(10) 0.040(6) -0.031(7) -0.030(5)
C14 0.057(6) 0.026(5) 0.126(10) -0.008(5) -0.028(7) -0.011(4)
C15 0.036(5) 0.038(5) 0.093(8) -0.020(5) -0.008(5) -0.013(4)

loop_
_atom_type_symbol
_atom_type_description
_atom_type_scat_dispersion_real
_atom_type_scat_dispersion_imag
_atom_type_scat_source
C C 0.0033 0.0016 'International Tables Vol C Tables 4.2.6.8 and 6.1.1.4'
H H 0.0000 0.0000 'International Tables Vol C Tables 4.2.6.8 and 6.1.1.4'
N N 0.0061 0.0033 'International Tables Vol C Tables 4.2.6.8 and 6.1.1.4'
Cl Cl 0.1484 0.1585 'International Tables Vol C Tables 4.2.6.8 and 6.1.1.4'
Pd Pd -0.9988 1.0072 'International Tables Vol C Tables 4.2.6.8 and 6.1.1.4'

loop_
_geom_angle_atom_site_label_1
_geom_angle_atom_site_label_2
_geom_angle_atom_site_label_3
_geom_angle
C1 Pd1 N4 178.9(3)
C1 Pd1 Cl1 89.8(2)
N4 Pd1 Cl1 90.80(18)
C1 Pd1 Cl2 88.8(2)
N4 Pd1 Cl2 90.58(17)
Cl1 Pd1 Cl2 178.48(8)
C2 N1 C1 112.0(6)
C2 N1 C3 124.9(6)
C1 N1 C3 123.1(6)
N3 C1 N1 104.2(6)
N3 C1 Pd1 126.7(5)
N1 C1 Pd1 129.0(5)
C2 Pd2 N5 178.1(3)
C2 Pd2 Cl4 89.4(2)
N5 Pd2 Cl4 89.8(2)
C2 Pd2 Cl3 89.5(2)
N5 Pd2 Cl3 91.3(2)
Cl4 Pd2 Cl3 178.16(8)
C2 N2 N3 108.5(5)
C2 N2 C4 129.4(6)
N3 N2 C4 122.1(6)
N2 C2 N1 105.2(6)
N2 C2 Pd2 125.3(5)
N1 C2 Pd2 129.5(5)
C1 N3 N2 110.2(5)
C1 N3 C5 128.2(6)
N2 N3 C5 121.6(6)
C10 N4 C6 118.8(6)
C10 N4 Pd1 122.1(5)
C6 N4 Pd1 119.0(5)
C11 N5 C15 117.7(7)
C11 N5 Pd2 121.2(6)
C15 N5 Pd2 121.1(6)
N4 C6 C7 121.4(7)
C6 C7 C8 120.0(8)
C7 C8 C9 118.3(7)
C10 C9 C8 119.6(8)
N4 C10 C9 121.8(7)
N5 C11 C12 123.3(9)
C13 C12 C11 118.7(10)
C12 C13 C14 119.3(9)
C13 C14 C15 118.4(10)
N5 C15 C14 122.6(9)

loop_
_geom_bond_atom_site_label_1
_geom_bond_atom_site_label_2
_geom_bond_distance
Pd1 C1 1.951(7)
Pd1 N4 2.079(5)
Pd1 Cl1 2.290(2)
Pd1 Cl2 2.296(2)
N1 C2 1.371(8)
N1 C1 1.376(8)
N1 C3 1.470(8)
C1 N3 1.326(9)
Pd2 C2 1.968(7)
Pd2 N5 2.088(6)
Pd2 Cl4 2.291(2)
Pd2 Cl3 2.299(2)
N2 C2 1.331(9)
N2 N3 1.397(7)
N2 C4 1.454(9)
N3 C5 1.455(8)
N4 C10 1.340(9)
N4 C6 1.345(9)
N5 C11 1.312(10)
N5 C15 1.316(10)
C6 C7 1.359(10)
C7 C8 1.373(11)
C8 C9 1.375(12)
C9 C10 1.363(11)
C11 C12 1.389(11)
C12 C13 1.346(15)
C13 C14 1.360(15)
C14 C15 1.400(11)

loop_
_geom_torsion_atom_site_label_1
_geom_torsion_atom_site_label_2
_geom_torsion_atom_site_label_3
_geom_torsion_atom_site_label_4
_geom_torsion
C2 N1 C1 N3 -0.1(8)
C3 N1 C1 N3 178.7(7)
C2 N1 C1 Pd1 176.8(6)
C3 N1 C1 Pd1 -4.4(11)
N4 Pd1 C1 N3 58(14)
Cl1 Pd1 C1 N3 -68.5(7)
Cl2 Pd1 C1 N3 110.9(7)
N4 Pd1 C1 N1 -118(14)
Cl1 Pd1 C1 N1 115.2(7)
Cl2 Pd1 C1 N1 -65.4(7)
N3 N2 C2 N1 0.3(8)
C4 N2 C2 N1 179.5(7)
N3 N2 C2 Pd2 -178.4(5)
C4 N2 C2 Pd2 0.8(12)
C1 N1 C2 N2 -0.1(8)
C3 N1 C2 N2 -178.9(7)
C1 N1 C2 Pd2 178.5(6)
C3 N1 C2 Pd2 -0.3(11)
N5 Pd2 C2 N2 53(9)
Cl4 Pd2 C2 N2 117.8(7)
Cl3 Pd2 C2 N2 -63.7(7)
N5 Pd2 C2 N1 -126(9)
Cl4 Pd2 C2 N1 -60.6(7)
Cl3 Pd2 C2 N1 117.9(7)
N1 C1 N3 N2 0.3(8)
Pd1 C1 N3 N2 -176.7(5)
N1 C1 N3 C5 178.8(7)
Pd1 C1 N3 C5 1.8(12)
C2 N2 N3 C1 -0.4(8)
C4 N2 N3 C1 -179.7(7)
C2 N2 N3 C5 -179.0(7)
C4 N2 N3 C5 1.7(10)
C1 Pd1 N4 C10 -75(14)
Cl1 Pd1 N4 C10 51.9(6)
Cl2 Pd1 N4 C10 -127.5(6)
C1 Pd1 N4 C6 102(14)
Cl1 Pd1 N4 C6 -131.6(6)
Cl2 Pd1 N4 C6 49.0(6)
C2 Pd2 N5 C11 -162(9)
Cl4 Pd2 N5 C11 132.8(6)
Cl3 Pd2 N5 C11 -45.8(6)
C2 Pd2 N5 C15 20(9)
Cl4 Pd2 N5 C15 -45.6(6)
Cl3 Pd2 N5 C15 135.9(6)
C10 N4 C6 C7 -1.7(12)
Pd1 N4 C6 C7 -178.3(6)
N4 C6 C7 C8 2.2(13)
C6 C7 C8 C9 -2.1(13)
C7 C8 C9 C10 1.6(13)
C6 N4 C10 C9 1.2(12)
Pd1 N4 C10 C9 177.7(7)
C8 C9 C10 N4 -1.2(14)
C15 N5 C11 C12 -2.0(13)
Pd2 N5 C11 C12 179.6(7)
N5 C11 C12 C13 0.9(14)
C11 C12 C13 C14 1.5(15)
C12 C13 C14 C15 -2.6(15)
C11 N5 C15 C14 0.7(13)
Pd2 N5 C15 C14 179.1(7)
C13 C14 C15 N5 1.5(15)
